data_7008186
loop_
_publ_author_name
'Clegg, Jack K.'
'Lindoy, Leonard F.'
'McMurtrie, John C.'
'Schilter, David'

_publ_section_title
;
 Dinuclear bis-beta-diketonato ligand derivatives of iron(III) and
 copper(II) and use of the latter as components for the assembly of
 extended metallo-supramolecular structures.
;
_journal_issue 5
_journal_name_full 'Dalton transactions (Cambridge, England : 2003)'
_journal_page_first 857
_journal_page_last 864
_journal_paper_doi 10.1039/b418870e
_journal_year 2005
_chemical_formula_moiety 'C60 H64 Cu2 N4 O8, 2(C10 H8 N2)'
_chemical_formula_sum 'C80 H80 Cu2 N8 O8'
_chemical_formula_weight 1408.60
_chemical_name_systematic
;
?
;
_space_group_IT_number 14
_symmetry_cell_setting monoclinic
_symmetry_space_group_name_Hall '-P 2ybc'
_symmetry_space_group_name_H-M 'P 1 21/c 1'
_atom_sites_solution_hydrogens geom
_atom_sites_solution_primary direct
_atom_sites_solution_secondary difmap
_audit_creation_method SHELXL-97
_cell_angle_alpha 90.00
_cell_angle_beta 94.3280(10)
_cell_angle_gamma 90.00
_cell_formula_units_Z 2
_cell_length_a 11.8449(7)
_cell_length_b 11.7625(7)
_cell_length_c 25.3454(15)
_cell_measurement_reflns_used 16612
_cell_measurement_temperature 150(2)
_cell_measurement_theta_max 28.227
_cell_measurement_theta_min 2.366
_cell_volume 3521.2(4)
_computing_cell_refinement 'SAINT (Bruker, 1995)'
_computing_data_collection 'SMART (Bruker, 1995)'
_computing_data_reduction 'SAINT and XPREP (Bruker, 1995)'
_computing_molecular_graphics
;ORTEPIII (Farrugia, 1997)
WINGX-32 (Farrugia, 1999)
;
_computing_publication_material 'enCIFer 1.0 (CCDC, 2003)'
_computing_structure_refinement 'SHELXL-97 (Sheldrick, 1997)'
_computing_structure_solution 'SIR97 (Altomare, et. al. 1997)'
_diffrn_ambient_temperature 150(2)
_diffrn_measured_fraction_theta_full 0.998
_diffrn_measured_fraction_theta_max 0.957
_diffrn_measurement_device_type 'Bruker SMART 1000 CCD'
_diffrn_measurement_method \w
_diffrn_radiation_monochromator graphite
_diffrn_radiation_source 'fine-focus sealed tube'
_diffrn_radiation_type MoK\a
_diffrn_radiation_wavelength 0.71073
_diffrn_reflns_av_R_equivalents 0.0209
_diffrn_reflns_av_sigmaI/netI 0.0190
_diffrn_reflns_limit_h_max 15
_diffrn_reflns_limit_h_min -15
_diffrn_reflns_limit_k_max 15
_diffrn_reflns_limit_k_min -15
_diffrn_reflns_limit_l_max 32
_diffrn_reflns_limit_l_min -32
_diffrn_reflns_number 33963
_diffrn_reflns_theta_full 25.00
_diffrn_reflns_theta_max 28.33
_diffrn_reflns_theta_min 1.61
_diffrn_standards_decay_% 0.04
_diffrn_standards_number 381
_exptl_absorpt_coefficient_mu 0.667
_exptl_absorpt_correction_T_max 0.846
_exptl_absorpt_correction_T_min 0.760
_exptl_absorpt_correction_type multi-scan
_exptl_absorpt_process_details 'SADABS (Sheldrick, 1999)'
_exptl_crystal_colour green
_exptl_crystal_density_diffrn 1.329
_exptl_crystal_density_method 'not measured'
_exptl_crystal_description prism
_exptl_crystal_F_000 1476
_exptl_crystal_size_max 0.54
_exptl_crystal_size_mid 0.54
_exptl_crystal_size_min 0.25
_refine_diff_density_max 0.979
_refine_diff_density_min -0.467
_refine_diff_density_rms 0.070
_refine_ls_extinction_method none
_refine_ls_goodness_of_fit_ref 1.048
_refine_ls_hydrogen_treatment mixed
_refine_ls_matrix_type full
_refine_ls_number_parameters 448
_refine_ls_number_reflns 8407
_refine_ls_number_restraints 0
_refine_ls_restrained_S_all 1.048
_refine_ls_R_factor_all 0.0516
_refine_ls_R_factor_gt 0.0422
_refine_ls_shift/su_max 0.003
_refine_ls_shift/su_mean 0.000
_refine_ls_structure_factor_coef Fsqd
_refine_ls_weighting_details 'calc w=1/[\s^2^(Fo^2^)+(0.0705P)^2^+2.2948P] where P=(Fo^2^+2Fc^2^)/3'
_refine_ls_weighting_scheme calc
_refine_ls_wR_factor_gt 0.1172
_refine_ls_wR_factor_ref 0.1247
_reflns_number_gt 7108
_reflns_number_total 8407
_reflns_threshold_expression >2sigma(I)
_cod_data_source_file b418870e.txt
_cod_data_source_block lj45sad
_cod_original_sg_symbol_H-M P21/c
_cod_database_code 7008186

loop_
_symmetry_equiv_pos_as_xyz
'x, y, z'
'-x, y+1/2, -z+1/2'
'-x, -y, -z'
'x, -y-1/2, z-1/2'

loop_
_atom_site_label
_atom_site_type_symbol
_atom_site_fract_x
_atom_site_fract_y
_atom_site_fract_z
_atom_site_U_iso_or_equiv
_atom_site_adp_type
_atom_site_occupancy
_atom_site_symmetry_multiplicity
_atom_site_calc_flag
_atom_site_refinement_flags
_atom_site_disorder_assembly
_atom_site_disorder_group
Cu1 Cu 0.152303(18) 0.190690(19) 0.412913(9) 0.02418(8) Uani 1 1 d . . .
O1 O 0.12240(12) 0.26387(12) 0.34522(5) 0.0306(3) Uani 1 1 d . . .
O2 O -0.00008(11) 0.13398(12) 0.41252(5) 0.0286(3) Uani 1 1 d . . .
O3 O -0.17165(11) -0.14830(12) 0.51327(5) 0.0285(3) Uani 1 1 d . . .
O4 O -0.30005(11) -0.26088(12) 0.58449(5) 0.0292(3) Uani 1 1 d . . .
C1 C 0.1644(3) 0.2707(3) 0.23680(12) 0.0620(8) Uani 1 1 d . . .
H1A H 0.1733 0.3121 0.2038 0.093 Uiso 1 1 calc R . .
H1B H 0.1675 0.1887 0.2301 0.093 Uiso 1 1 calc R . .
H1C H 0.2255 0.2919 0.2632 0.093 Uiso 1 1 calc R . .
C2 C -0.0424(3) 0.2638(3) 0.21656(10) 0.0558(7) Uani 1 1 d . . .
H2A H -0.1174 0.2805 0.2285 0.084 Uiso 1 1 calc R . .
H2B H -0.0354 0.1818 0.2107 0.084 Uiso 1 1 calc R . .
H2C H -0.0327 0.3044 0.1835 0.084 Uiso 1 1 calc R . .
C3 C 0.0449(3) 0.4277(2) 0.26735(12) 0.0605(8) Uani 1 1 d . . .
H3A H 0.0592 0.4675 0.2346 0.091 Uiso 1 1 calc R . .
H3B H 0.1034 0.4481 0.2951 0.091 Uiso 1 1 calc R . .
H3C H -0.0296 0.4497 0.2784 0.091 Uiso 1 1 calc R . .
C4 C 0.0473(2) 0.3015(2) 0.25811(9) 0.0408(5) Uani 1 1 d . . .
C5 C 0.04018(17) 0.24186(17) 0.31188(8) 0.0292(4) Uani 1 1 d . . .
C6 C -0.05006(18) 0.16994(17) 0.32184(8) 0.0318(4) Uani 1 1 d . . .
H6 H -0.1038 0.1529 0.2932 0.038 Uiso 1 1 calc R . .
C7 C -0.06649(15) 0.12149(15) 0.37098(7) 0.0243(4) Uani 1 1 d . . .
C8 C -0.16870(15) 0.04913(16) 0.37825(7) 0.0248(4) Uani 1 1 d . . .
C9 C -0.25843(17) 0.03720(18) 0.33965(8) 0.0293(4) Uani 1 1 d . . .
H9 H -0.2570 0.0772 0.3071 0.035 Uiso 1 1 calc R . .
C10 C -0.34945(17) -0.03231(19) 0.34833(8) 0.0332(4) Uani 1 1 d . . .
H10 H -0.4094 -0.0407 0.3215 0.040 Uiso 1 1 calc R . .
C11 C -0.35385(17) -0.08981(18) 0.39581(8) 0.0313(4) Uani 1 1 d . . .
H11 H -0.4165 -0.1376 0.4014 0.038 Uiso 1 1 calc R . .
C12 C -0.26611(16) -0.07760(16) 0.43561(7) 0.0264(4) Uani 1 1 d . . .
C13 C -0.17378(16) -0.00916(16) 0.42600(7) 0.0260(4) Uani 1 1 d . . .
H13 H -0.1131 -0.0020 0.4525 0.031 Uiso 1 1 calc R . .
C14 C -0.26792(16) -0.13454(16) 0.48822(7) 0.0268(4) Uani 1 1 d . . .
C15 C -0.37219(17) -0.16710(19) 0.50661(8) 0.0324(4) Uani 1 1 d . . .
H15 H -0.4395 -0.1447 0.4865 0.039 Uiso 1 1 calc R . .
C16 C -0.38295(16) -0.23055(17) 0.55276(8) 0.0285(4) Uani 1 1 d . . .
C17 C -0.49886(17) -0.2728(2) 0.56767(9) 0.0357(5) Uani 1 1 d . . .
C18 C -0.5981(2) -0.2203(3) 0.53438(13) 0.0628(8) Uani 1 1 d . . .
H18A H -0.5903 -0.1373 0.5345 0.094 Uiso 1 1 calc R . .
H18B H -0.6692 -0.2414 0.5493 0.094 Uiso 1 1 calc R . .
H18C H -0.5985 -0.2484 0.4980 0.094 Uiso 1 1 calc R . .
C19 C -0.4975(2) -0.4023(2) 0.56214(13) 0.0544(7) Uani 1 1 d . . .
H19A H -0.5672 -0.4339 0.5746 0.082 Uiso 1 1 calc R . .
H19B H -0.4320 -0.4332 0.5833 0.082 Uiso 1 1 calc R . .
H19C H -0.4923 -0.4226 0.5249 0.082 Uiso 1 1 calc R . .
C20 C -0.5102(2) -0.2429(3) 0.62599(11) 0.0485(6) Uani 1 1 d . . .
H20A H -0.5051 -0.1603 0.6306 0.073 Uiso 1 1 calc R . .
H20B H -0.4491 -0.2796 0.6480 0.073 Uiso 1 1 calc R . .
H20C H -0.5835 -0.2697 0.6366 0.073 Uiso 1 1 calc R . .
N3 N -0.2611(3) 0.5226(3) 0.32441(12) 0.0738(8) Uani 1 1 d . . .
N4 N -0.0835(3) 0.4027(3) 0.59276(11) 0.0708(8) Uani 1 1 d . . .
C31 C -0.2229(3) 0.4213(3) 0.33984(13) 0.0644(8) Uani 1 1 d . . .
H31 H -0.2213 0.3632 0.3139 0.077 Uiso 1 1 calc R . .
C32 C -0.1851(2) 0.3944(3) 0.39112(12) 0.0562(7) Uani 1 1 d . . .
H32 H -0.1589 0.3197 0.3994 0.067 Uiso 1 1 calc R . .
C33 C -0.1852(2) 0.4767(2) 0.43122(12) 0.0508(6) Uani 1 1 d . . .
C34 C -0.2246(3) 0.5810(3) 0.41427(14) 0.0653(8) Uani 1 1 d . . .
H34 H -0.2262 0.6412 0.4392 0.078 Uiso 1 1 calc R . .
C35 C -0.2618(3) 0.6012(3) 0.36266(15) 0.0782(10) Uani 1 1 d . . .
H35 H -0.2896 0.6750 0.3535 0.094 Uiso 1 1 calc R . .
C36 C -0.1495(2) 0.4503(2) 0.48585(12) 0.0522(7) Uani 1 1 d . . .
C37 C -0.0843(2) 0.3520(2) 0.50083(12) 0.0508(6) Uani 1 1 d . . .
H37 H -0.0614 0.2998 0.4751 0.061 Uiso 1 1 calc R . .
C38 C -0.0559(3) 0.3356(3) 0.55308(14) 0.0674(9) Uani 1 1 d . . .
H38 H -0.0121 0.2700 0.5625 0.081 Uiso 1 1 calc R . .
C39 C -0.1454(3) 0.4944(3) 0.57703(15) 0.0681(9) Uani 1 1 d . . .
H39 H -0.1667 0.5453 0.6036 0.082 Uiso 1 1 calc R . .
C40 C -0.1791(2) 0.5193(3) 0.52650(14) 0.0603(8) Uani 1 1 d . . .
H40 H -0.2238 0.5851 0.5188 0.072 Uiso 1 1 calc R . .
N1 N 0.22504(14) 0.02534(14) 0.38004(7) 0.0297(3) Uani 1 1 d . . .
N2 N 0.46391(18) -0.46971(17) 0.27284(8) 0.0413(4) Uani 1 1 d . . .
C21 C 0.27126(18) 0.02847(17) 0.33353(8) 0.0323(4) Uani 1 1 d . . .
H21 H 0.2697 0.0984 0.3148 0.039 Uiso 1 1 calc R . .
C22 C 0.32110(17) -0.06417(17) 0.31124(8) 0.0309(4) Uani 1 1 d . . .
H22 H 0.3532 -0.0573 0.2782 0.037 Uiso 1 1 calc R . .
C23 C 0.32369(16) -0.16789(16) 0.33789(8) 0.0264(4) Uani 1 1 d . . .
C24 C 0.27635(19) -0.17114(17) 0.38660(8) 0.0324(4) Uani 1 1 d . . .
H24 H 0.2768 -0.2398 0.4064 0.039 Uiso 1 1 calc R . .
C25 C 0.22872(19) -0.07366(18) 0.40588(8) 0.0334(4) Uani 1 1 d . . .
H25 H 0.1970 -0.0773 0.4392 0.040 Uiso 1 1 calc R . .
C26 C 0.37228(17) -0.27147(17) 0.31498(8) 0.0286(4) Uani 1 1 d . . .
C27 C 0.45944(19) -0.2659(2) 0.28126(9) 0.0374(5) Uani 1 1 d . . .
H27 H 0.4892 -0.1946 0.2715 0.045 Uiso 1 1 calc R . .
C28 C 0.5021(2) -0.3660(2) 0.26216(10) 0.0441(5) Uani 1 1 d . . .
H28 H 0.5629 -0.3606 0.2399 0.053 Uiso 1 1 calc R . .
C29 C 0.3788(2) -0.47389(19) 0.30400(9) 0.0409(5) Uani 1 1 d . . .
H29 H 0.3490 -0.5464 0.3119 0.049 Uiso 1 1 calc R . .
C30 C 0.3306(2) -0.37890(19) 0.32568(9) 0.0375(5) Uani 1 1 d . . .
H30 H 0.2696 -0.3871 0.3476 0.045 Uiso 1 1 calc R . .

loop_
_atom_site_aniso_label
_atom_site_aniso_U_11
_atom_site_aniso_U_22
_atom_site_aniso_U_33
_atom_site_aniso_U_23
_atom_site_aniso_U_13
_atom_site_aniso_U_12
Cu1 0.02182(13) 0.02749(13) 0.02303(13) 0.00239(8) 0.00049(8) -0.00197(8)
O1 0.0307(7) 0.0319(7) 0.0286(7) 0.0066(6) -0.0019(6) -0.0044(6)
O2 0.0232(6) 0.0395(8) 0.0228(6) 0.0013(6) -0.0004(5) -0.0040(5)
O3 0.0228(6) 0.0374(7) 0.0250(7) 0.0029(6) -0.0007(5) -0.0037(5)
O4 0.0258(6) 0.0309(7) 0.0305(7) 0.0036(6) 0.0002(5) -0.0047(5)
C1 0.0620(18) 0.079(2) 0.0475(15) 0.0199(15) 0.0174(13) 0.0034(16)
C2 0.0672(17) 0.0677(18) 0.0306(12) 0.0164(12) -0.0082(11) -0.0242(14)
C3 0.079(2) 0.0428(14) 0.0593(17) 0.0186(13) 0.0036(15) -0.0020(14)
C4 0.0486(13) 0.0406(12) 0.0319(11) 0.0134(9) -0.0060(9) -0.0118(10)
C5 0.0347(10) 0.0247(9) 0.0275(9) 0.0046(7) -0.0019(8) -0.0005(8)
C6 0.0358(10) 0.0303(10) 0.0281(10) 0.0040(8) -0.0061(8) -0.0045(8)
C7 0.0251(8) 0.0227(8) 0.0248(9) -0.0017(7) 0.0002(7) 0.0017(7)
C8 0.0250(8) 0.0249(9) 0.0243(9) -0.0027(7) 0.0010(7) 0.0006(7)
C9 0.0312(9) 0.0330(10) 0.0232(9) 0.0008(7) -0.0010(7) 0.0000(8)
C10 0.0294(10) 0.0408(11) 0.0278(10) 0.0000(8) -0.0081(8) -0.0040(8)
C11 0.0265(9) 0.0353(10) 0.0314(10) 0.0002(8) -0.0032(8) -0.0063(8)
C12 0.0252(9) 0.0281(9) 0.0256(9) -0.0008(7) -0.0004(7) -0.0008(7)
C13 0.0242(8) 0.0290(9) 0.0244(9) -0.0029(7) -0.0021(7) 0.0003(7)
C14 0.0272(9) 0.0273(9) 0.0256(9) -0.0012(7) -0.0007(7) -0.0032(7)
C15 0.0242(9) 0.0398(11) 0.0324(10) 0.0044(8) -0.0025(8) -0.0041(8)
C16 0.0252(9) 0.0282(9) 0.0320(10) -0.0001(8) 0.0018(7) -0.0042(7)
C17 0.0259(9) 0.0414(11) 0.0398(11) 0.0048(9) 0.0026(8) -0.0066(8)
C18 0.0255(11) 0.092(2) 0.0698(19) 0.0293(17) -0.0021(11) -0.0110(13)
C19 0.0491(14) 0.0454(14) 0.0704(18) -0.0117(13) 0.0147(13) -0.0217(12)
C20 0.0376(12) 0.0589(16) 0.0508(14) -0.0041(12) 0.0162(11) -0.0002(11)
N3 0.0716(18) 0.084(2) 0.0651(17) -0.0154(15) 0.0030(14) 0.0175(15)
N4 0.086(2) 0.0653(17) 0.0630(16) -0.0018(13) 0.0189(14) -0.0247(15)
C31 0.0595(17) 0.071(2) 0.0629(19) -0.0198(16) 0.0087(14) 0.0067(15)
C32 0.0533(15) 0.0581(17) 0.0591(17) -0.0152(13) 0.0160(13) -0.0008(13)
C33 0.0312(11) 0.0499(15) 0.0734(18) -0.0131(13) 0.0176(11) -0.0051(10)
C34 0.0687(19) 0.0632(19) 0.0641(19) -0.0131(15) 0.0054(15) 0.0016(15)
C35 0.091(3) 0.074(2) 0.069(2) -0.0114(18) 0.0050(19) 0.025(2)
C36 0.0383(12) 0.0542(15) 0.0661(17) -0.0158(13) 0.0173(12) -0.0180(11)
C37 0.0390(12) 0.0535(15) 0.0617(17) -0.0141(13) 0.0153(11) -0.0093(11)
C38 0.068(2) 0.070(2) 0.066(2) -0.0003(16) 0.0122(16) -0.0246(16)
C39 0.086(2) 0.0482(17) 0.074(2) -0.0041(15) 0.0286(18) -0.0194(16)
C40 0.0554(16) 0.0472(15) 0.083(2) -0.0260(15) 0.0336(15) -0.0177(12)
N1 0.0308(8) 0.0264(8) 0.0324(9) -0.0004(7) 0.0061(7) -0.0027(6)
N2 0.0503(11) 0.0394(10) 0.0331(10) -0.0085(8) -0.0033(8) 0.0124(9)
C21 0.0374(11) 0.0270(9) 0.0333(10) 0.0036(8) 0.0081(8) -0.0027(8)
C22 0.0344(10) 0.0317(10) 0.0278(9) -0.0003(8) 0.0095(8) -0.0053(8)
C23 0.0250(9) 0.0271(9) 0.0269(9) -0.0014(7) 0.0010(7) -0.0026(7)
C24 0.0426(11) 0.0273(10) 0.0276(10) 0.0037(7) 0.0052(8) -0.0004(8)
C25 0.0422(11) 0.0314(10) 0.0279(10) 0.0005(8) 0.0107(8) -0.0002(9)
C26 0.0307(9) 0.0296(9) 0.0248(9) -0.0024(7) -0.0026(7) 0.0011(8)
C27 0.0382(11) 0.0374(11) 0.0373(11) -0.0076(9) 0.0074(9) -0.0041(9)
C28 0.0439(12) 0.0493(14) 0.0400(12) -0.0106(10) 0.0090(10) 0.0060(10)
C29 0.0524(14) 0.0299(11) 0.0396(12) -0.0004(9) -0.0008(10) 0.0034(9)
C30 0.0446(12) 0.0305(10) 0.0381(11) 0.0010(9) 0.0084(9) 0.0003(9)

loop_
_atom_type_symbol
_atom_type_description
_atom_type_scat_dispersion_real
_atom_type_scat_dispersion_imag
_atom_type_scat_source
C C 0.0033 0.0016 'International Tables Vol C Tables 4.2.6.8 and 6.1.1.4'
H H 0.0000 0.0000 'International Tables Vol C Tables 4.2.6.8 and 6.1.1.4'
N N 0.0061 0.0033 'International Tables Vol C Tables 4.2.6.8 and 6.1.1.4'
O O 0.0106 0.0060 'International Tables Vol C Tables 4.2.6.8 and 6.1.1.4'
Cu Cu 0.3201 1.2651 'International Tables Vol C Tables 4.2.6.8 and 6.1.1.4'

loop_
_geom_angle_atom_site_label_1
_geom_angle_atom_site_label_2
_geom_angle_atom_site_label_3
_geom_angle
_geom_angle_site_symmetry_1
_geom_angle_site_symmetry_3
_geom_angle_publ_flag
O2 Cu1 O1 92.34(6) . . ?
O2 Cu1 O4 174.71(6) . 3_556 ?
O1 Cu1 O4 86.83(6) . 3_556 ?
O2 Cu1 O3 87.61(6) . 3_556 ?
O1 Cu1 O3 167.60(6) . 3_556 ?
O4 Cu1 O3 92.08(6) 3_556 3_556 ?
O2 Cu1 N1 94.68(6) . . ?
O1 Cu1 N1 95.94(6) . . ?
O4 Cu1 N1 90.61(6) 3_556 . ?
O3 Cu1 N1 96.42(6) 3_556 . ?
C5 O1 Cu1 125.63(13) . . ?
C7 O2 Cu1 124.39(12) . . ?
C14 O3 Cu1 123.50(12) . 3_556 ?
C16 O4 Cu1 123.76(13) . 3_556 ?
C4 C1 H1A 109.5 . . ?
C4 C1 H1B 109.5 . . ?
H1A C1 H1B 109.5 . . ?
C4 C1 H1C 109.5 . . ?
H1A C1 H1C 109.5 . . ?
H1B C1 H1C 109.5 . . ?
C4 C2 H2A 109.5 . . ?
C4 C2 H2B 109.5 . . ?
H2A C2 H2B 109.5 . . ?
C4 C2 H2C 109.5 . . ?
H2A C2 H2C 109.5 . . ?
H2B C2 H2C 109.5 . . ?
C4 C3 H3A 109.5 . . ?
C4 C3 H3B 109.5 . . ?
H3A C3 H3B 109.5 . . ?
C4 C3 H3C 109.5 . . ?
H3A C3 H3C 109.5 . . ?
H3B C3 H3C 109.5 . . ?
C3 C4 C2 112.3(2) . . ?
C3 C4 C5 108.0(2) . . ?
C2 C4 C5 113.68(19) . . ?
C3 C4 C1 108.1(2) . . ?
C2 C4 C1 106.7(2) . . ?
C5 C4 C1 108.0(2) . . ?
O1 C5 C6 124.17(18) . . ?
O1 C5 C4 113.96(18) . . ?
C6 C5 C4 121.87(18) . . ?
C7 C6 C5 124.52(18) . . ?
C7 C6 H6 117.7 . . ?
C5 C6 H6 117.7 . . ?
O2 C7 C6 124.81(18) . . ?
O2 C7 C8 114.64(16) . . ?
C6 C7 C8 120.55(17) . . ?
C13 C8 C9 118.53(17) . . ?
C13 C8 C7 118.18(16) . . ?
C9 C8 C7 123.28(17) . . ?
C10 C9 C8 120.59(18) . . ?
C10 C9 H9 119.7 . . ?
C8 C9 H9 119.7 . . ?
C9 C10 C11 120.50(18) . . ?
C9 C10 H10 119.7 . . ?
C11 C10 H10 119.7 . . ?
C10 C11 C12 120.09(18) . . ?
C10 C11 H11 120.0 . . ?
C12 C11 H11 120.0 . . ?
C13 C12 C11 118.87(18) . . ?
C13 C12 C14 118.63(17) . . ?
C11 C12 C14 122.50(17) . . ?
C12 C13 C8 121.38(17) . . ?
C12 C13 H13 119.3 . . ?
C8 C13 H13 119.3 . . ?
O3 C14 C15 125.19(18) . . ?
O3 C14 C12 115.44(16) . . ?
C15 C14 C12 119.36(17) . . ?
C16 C15 C14 124.01(19) . . ?
C16 C15 H15 118.0 . . ?
C14 C15 H15 118.0 . . ?
O4 C16 C15 124.22(18) . . ?
O4 C16 C17 114.57(17) . . ?
C15 C16 C17 121.18(18) . . ?
C18 C17 C19 111.4(2) . . ?
C18 C17 C16 113.53(19) . . ?
C19 C17 C16 106.50(19) . . ?
C18 C17 C20 108.7(2) . . ?
C19 C17 C20 108.6(2) . . ?
C16 C17 C20 107.93(18) . . ?
C17 C18 H18A 109.5 . . ?
C17 C18 H18B 109.5 . . ?
H18A C18 H18B 109.5 . . ?
C17 C18 H18C 109.5 . . ?
H18A C18 H18C 109.5 . . ?
H18B C18 H18C 109.5 . . ?
C17 C19 H19A 109.5 . . ?
C17 C19 H19B 109.5 . . ?
H19A C19 H19B 109.5 . . ?
C17 C19 H19C 109.5 . . ?
H19A C19 H19C 109.5 . . ?
H19B C19 H19C 109.5 . . ?
C17 C20 H20A 109.5 . . ?
C17 C20 H20B 109.5 . . ?
H20A C20 H20B 109.5 . . ?
C17 C20 H20C 109.5 . . ?
H20A C20 H20C 109.5 . . ?
H20B C20 H20C 109.5 . . ?
C31 N3 C35 115.4(3) . . ?
C38 N4 C39 114.1(3) . . ?
N3 C31 C32 124.4(3) . . ?
N3 C31 H31 117.8 . . ?
C32 C31 H31 117.8 . . ?
C31 C32 C33 120.4(3) . . ?
C31 C32 H32 119.8 . . ?
C33 C32 H32 119.8 . . ?
C34 C33 C32 114.1(3) . . ?
C34 C33 C36 124.0(3) . . ?
C32 C33 C36 121.8(3) . . ?
C33 C34 C35 122.2(3) . . ?
C33 C34 H34 118.9 . . ?
C35 C34 H34 118.9 . . ?
N3 C35 C34 123.5(4) . . ?
N3 C35 H35 118.3 . . ?
C34 C35 H35 118.3 . . ?
C40 C36 C37 116.2(3) . . ?
C40 C36 C33 121.0(3) . . ?
C37 C36 C33 122.8(2) . . ?
C38 C37 C36 117.7(3) . . ?
C38 C37 H37 121.1 . . ?
C36 C37 H37 121.1 . . ?
N4 C38 C37 126.4(4) . . ?
N4 C38 H38 116.8 . . ?
C37 C38 H38 116.8 . . ?
C40 C39 N4 124.9(3) . . ?
C40 C39 H39 117.6 . . ?
N4 C39 H39 117.6 . . ?
C39 C40 C36 120.7(3) . . ?
C39 C40 H40 119.7 . . ?
C36 C40 H40 119.7 . . ?
C25 N1 C21 117.14(18) . . ?
C25 N1 Cu1 123.85(13) . . ?
C21 N1 Cu1 118.93(13) . . ?
C29 N2 C28 116.0(2) . . ?
N1 C21 C22 123.72(19) . . ?
N1 C21 H21 118.1 . . ?
C22 C21 H21 118.1 . . ?
C21 C22 C23 119.16(18) . . ?
C21 C22 H22 120.4 . . ?
C23 C22 H22 120.4 . . ?
C22 C23 C24 117.22(18) . . ?
C22 C23 C26 121.61(17) . . ?
C24 C23 C26 121.16(17) . . ?
C25 C24 C23 119.47(18) . . ?
C25 C24 H24 120.3 . . ?
C23 C24 H24 120.3 . . ?
N1 C25 C24 123.28(19) . . ?
N1 C25 H25 118.4 . . ?
C24 C25 H25 118.4 . . ?
C27 C26 C30 117.0(2) . . ?
C27 C26 C23 121.98(19) . . ?
C30 C26 C23 121.04(18) . . ?
C28 C27 C26 118.9(2) . . ?
C28 C27 H27 120.6 . . ?
C26 C27 H27 120.6 . . ?
N2 C28 C27 124.6(2) . . ?
N2 C28 H28 117.7 . . ?
C27 C28 H28 117.7 . . ?
N2 C29 C30 124.0(2) . . ?
N2 C29 H29 118.0 . . ?
C30 C29 H29 118.0 . . ?
C29 C30 C26 119.5(2) . . ?
C29 C30 H30 120.3 . . ?
C26 C30 H30 120.3 . . ?

loop_
_geom_bond_atom_site_label_1
_geom_bond_atom_site_label_2
_geom_bond_distance
_geom_bond_site_symmetry_2
_geom_bond_publ_flag
Cu1 O2 1.9236(13) . ?
Cu1 O1 1.9282(14) . ?
Cu1 O4 1.9316(13) 3_556 ?
Cu1 O3 1.9331(14) 3_556 ?
Cu1 N1 2.3082(17) . ?
O1 C5 1.267(2) . ?
O2 C7 1.274(2) . ?
O3 C14 1.273(2) . ?
O3 Cu1 1.9331(13) 3_556 ?
O4 C16 1.272(2) . ?
O4 Cu1 1.9316(13) 3_556 ?
C1 C4 1.568(4) . ?
C1 H1A 0.9800 . ?
C1 H1B 0.9800 . ?
C1 H1C 0.9800 . ?
C2 C4 1.505(3) . ?
C2 H2A 0.9800 . ?
C2 H2B 0.9800 . ?
C2 H2C 0.9800 . ?
C3 C4 1.503(4) . ?
C3 H3A 0.9800 . ?
C3 H3B 0.9800 . ?
C3 H3C 0.9800 . ?
C4 C5 1.541(3) . ?
C5 C6 1.401(3) . ?
C6 C7 1.397(3) . ?
C6 H6 0.9500 . ?
C7 C8 1.503(3) . ?
C8 C13 1.396(3) . ?
C8 C9 1.396(3) . ?
C9 C10 1.384(3) . ?
C9 H9 0.9500 . ?
C10 C11 1.385(3) . ?
C10 H10 0.9500 . ?
C11 C12 1.400(3) . ?
C11 H11 0.9500 . ?
C12 C13 1.394(3) . ?
C12 C14 1.494(3) . ?
C13 H13 0.9500 . ?
C14 C15 1.406(3) . ?
C15 C16 1.401(3) . ?
C15 H15 0.9500 . ?
C16 C17 1.534(3) . ?
C17 C18 1.525(3) . ?
C17 C19 1.530(4) . ?
C17 C20 1.535(3) . ?
C18 H18A 0.9800 . ?
C18 H18B 0.9800 . ?
C18 H18C 0.9800 . ?
C19 H19A 0.9800 . ?
C19 H19B 0.9800 . ?
C19 H19C 0.9800 . ?
C20 H20A 0.9800 . ?
C20 H20B 0.9800 . ?
C20 H20C 0.9800 . ?
N3 C31 1.323(5) . ?
N3 C35 1.341(4) . ?
N4 C38 1.338(4) . ?
N4 C39 1.347(5) . ?
C31 C32 1.379(4) . ?
C31 H31 0.9500 . ?
C32 C33 1.404(4) . ?
C32 H32 0.9500 . ?
C33 C34 1.370(4) . ?
C33 C36 1.451(4) . ?
C34 C35 1.369(5) . ?
C34 H34 0.9500 . ?
C35 H35 0.9500 . ?
C36 C40 1.378(4) . ?
C36 C37 1.426(4) . ?
C37 C38 1.355(5) . ?
C37 H37 0.9500 . ?
C38 H38 0.9500 . ?
C39 C40 1.345(5) . ?
C39 H39 0.9500 . ?
C40 H40 0.9500 . ?
N1 C25 1.335(3) . ?
N1 C21 1.337(3) . ?
N2 C29 1.328(3) . ?
N2 C28 1.336(3) . ?
C21 C22 1.380(3) . ?
C21 H21 0.9500 . ?
C22 C23 1.394(3) . ?
C22 H22 0.9500 . ?
C23 C24 1.395(3) . ?
C23 C26 1.484(3) . ?
C24 C25 1.383(3) . ?
C24 H24 0.9500 . ?
C25 H25 0.9500 . ?
C26 C27 1.391(3) . ?
C26 C30 1.391(3) . ?
C27 C28 1.383(3) . ?
C27 H27 0.9500 . ?
C28 H28 0.9500 . ?
C29 C30 1.387(3) . ?
C29 H29 0.9500 . ?
C30 H30 0.9500 . ?

loop_
_geom_torsion_atom_site_label_1
_geom_torsion_atom_site_label_2
_geom_torsion_atom_site_label_3
_geom_torsion_atom_site_label_4
_geom_torsion
_geom_torsion_site_symmetry_1
_geom_torsion_site_symmetry_2
_geom_torsion_site_symmetry_3
_geom_torsion_site_symmetry_4
_geom_torsion_publ_flag
O2 Cu1 O1 C5 -18.12(17) . . . . ?
O4 Cu1 O1 C5 167.11(17) 3_556 . . . ?
O3 Cu1 O1 C5 -107.6(3) 3_556 . . . ?
N1 Cu1 O1 C5 76.83(17) . . . . ?
O1 Cu1 O2 C7 21.49(16) . . . . ?
O3 Cu1 O2 C7 -170.92(16) 3_556 . . . ?
N1 Cu1 O2 C7 -74.66(16) . . . . ?
Cu1 O1 C5 C6 8.1(3) . . . . ?
Cu1 O1 C5 C4 -171.71(14) . . . . ?
C3 C4 C5 O1 -62.0(3) . . . . ?
C2 C4 C5 O1 172.7(2) . . . . ?
C1 C4 C5 O1 54.6(3) . . . . ?
C3 C4 C5 C6 118.2(2) . . . . ?
C2 C4 C5 C6 -7.1(3) . . . . ?
C1 C4 C5 C6 -125.2(2) . . . . ?
O1 C5 C6 C7 6.0(4) . . . . ?
C4 C5 C6 C7 -174.1(2) . . . . ?
Cu1 O2 C7 C6 -15.4(3) . . . . ?
Cu1 O2 C7 C8 165.06(12) . . . . ?
C5 C6 C7 O2 -2.0(3) . . . . ?
C5 C6 C7 C8 177.48(19) . . . . ?
O2 C7 C8 C13 -8.6(2) . . . . ?
C6 C7 C8 C13 171.82(18) . . . . ?
O2 C7 C8 C9 171.51(18) . . . . ?
C6 C7 C8 C9 -8.0(3) . . . . ?
C13 C8 C9 C10 -1.0(3) . . . . ?
C7 C8 C9 C10 178.87(19) . . . . ?
C8 C9 C10 C11 1.0(3) . . . . ?
C9 C10 C11 C12 0.3(3) . . . . ?
C10 C11 C12 C13 -1.5(3) . . . . ?
C10 C11 C12 C14 178.04(19) . . . . ?
C11 C12 C13 C8 1.6(3) . . . . ?
C14 C12 C13 C8 -178.01(17) . . . . ?
C9 C8 C13 C12 -0.3(3) . . . . ?
C7 C8 C13 C12 179.81(17) . . . . ?
Cu1 O3 C14 C15 -12.1(3) 3_556 . . . ?
Cu1 O3 C14 C12 167.04(13) 3_556 . . . ?
C13 C12 C14 O3 -22.9(3) . . . . ?
C11 C12 C14 O3 157.55(19) . . . . ?
C13 C12 C14 C15 156.34(19) . . . . ?
C11 C12 C14 C15 -23.2(3) . . . . ?
O3 C14 C15 C16 -7.3(3) . . . . ?
C12 C14 C15 C16 173.58(19) . . . . ?
Cu1 O4 C16 C15 18.8(3) 3_556 . . . ?
Cu1 O4 C16 C17 -163.35(14) 3_556 . . . ?
C14 C15 C16 O4 3.6(4) . . . . ?
C14 C15 C16 C17 -174.1(2) . . . . ?
O4 C16 C17 C18 170.8(2) . . . . ?
C15 C16 C17 C18 -11.2(3) . . . . ?
O4 C16 C17 C19 -66.2(2) . . . . ?
C15 C16 C17 C19 111.8(2) . . . . ?
O4 C16 C17 C20 50.3(3) . . . . ?
C15 C16 C17 C20 -131.8(2) . . . . ?
C35 N3 C31 C32 -0.2(5) . . . . ?
N3 C31 C32 C33 -0.1(5) . . . . ?
C31 C32 C33 C34 -0.2(4) . . . . ?
C31 C32 C33 C36 178.0(3) . . . . ?
C32 C33 C34 C35 0.8(5) . . . . ?
C36 C33 C34 C35 -177.3(3) . . . . ?
C31 N3 C35 C34 0.9(6) . . . . ?
C33 C34 C35 N3 -1.2(6) . . . . ?
C34 C33 C36 C40 16.6(4) . . . . ?
C32 C33 C36 C40 -161.4(2) . . . . ?
C34 C33 C36 C37 -164.5(3) . . . . ?
C32 C33 C36 C37 17.5(4) . . . . ?
C40 C36 C37 C38 -0.8(4) . . . . ?
C33 C36 C37 C38 -179.8(2) . . . . ?
C39 N4 C38 C37 -0.1(5) . . . . ?
C36 C37 C38 N4 0.3(5) . . . . ?
C38 N4 C39 C40 0.5(5) . . . . ?
N4 C39 C40 C36 -1.1(5) . . . . ?
C37 C36 C40 C39 1.2(4) . . . . ?
C33 C36 C40 C39 -179.8(3) . . . . ?
O2 Cu1 N1 C25 -65.03(17) . . . . ?
O1 Cu1 N1 C25 -157.88(17) . . . . ?
O4 Cu1 N1 C25 115.25(17) 3_556 . . . ?
O3 Cu1 N1 C25 23.09(17) 3_556 . . . ?
O2 Cu1 N1 C21 118.18(15) . . . . ?
O1 Cu1 N1 C21 25.33(16) . . . . ?
O4 Cu1 N1 C21 -61.54(16) 3_556 . . . ?
O3 Cu1 N1 C21 -153.70(15) 3_556 . . . ?
C25 N1 C21 C22 0.4(3) . . . . ?
Cu1 N1 C21 C22 177.37(16) . . . . ?
N1 C21 C22 C23 0.4(3) . . . . ?
C21 C22 C23 C24 -0.9(3) . . . . ?
C21 C22 C23 C26 177.70(19) . . . . ?
C22 C23 C24 C25 0.6(3) . . . . ?
C26 C23 C24 C25 -177.99(19) . . . . ?
C21 N1 C25 C24 -0.7(3) . . . . ?
Cu1 N1 C25 C24 -177.52(16) . . . . ?
C23 C24 C25 N1 0.2(3) . . . . ?
C22 C23 C26 C27 29.9(3) . . . . ?
C24 C23 C26 C27 -151.5(2) . . . . ?
C22 C23 C26 C30 -148.8(2) . . . . ?
C24 C23 C26 C30 29.7(3) . . . . ?
C30 C26 C27 C28 -2.4(3) . . . . ?
C23 C26 C27 C28 178.8(2) . . . . ?
C29 N2 C28 C27 0.2(4) . . . . ?
C26 C27 C28 N2 1.5(4) . . . . ?
C28 N2 C29 C30 -0.8(4) . . . . ?
N2 C29 C30 C26 -0.2(4) . . . . ?
C27 C26 C30 C29 1.8(3) . . . . ?
C23 C26 C30 C29 -179.4(2) . . . . ?
